data_7131144
loop_
_publ_author_name
'Landart-Gereka, Aritz'
'Quesada-Moreno, Mar&#xed;a Mar'
'Palacios, Mar&#xed;a A'
'D&#xed;az-Ortega, Ismael F'
'Nojiri, Hiroyuki'
'Ozerov, Mykhaylo'
'Krzystek, J.'
'Colacio, Enrique'

_publ_section_title
;
 Pushing up the easy-axis magnetic anisotropy and relaxation times in
 trigonal prismatic Co<sup>II</sup> mononuclear SMMs by molecular
 structure design.
;
_journal_issue 7
_journal_name_full 'Chemical communications (Cambridge, England)'
_journal_page_first 952
_journal_page_last 955
_journal_paper_doi 10.1039/d2cc06012d
_journal_volume 59
_journal_year 2023
_chemical_absolute_configuration unk
_chemical_formula_moiety 'C18 H27 Co1 N12 P1 S1, 2(Cl1 O4)'
_chemical_formula_sum 'C18 H27 Cl2 Co N12 O8 P S'
_chemical_formula_weight 732.37
_space_group_crystal_system hexagonal
_space_group_IT_number 173
_space_group_name_Hall 'P 6c'
_space_group_name_H-M_alt 'P 63'
_atom_sites_solution_hydrogens geom
_atom_sites_solution_primary direct
_audit_creation_date 2022-04-27
_audit_creation_method
;
Olex2 1.3
(compiled 2020.11.12 svn.r5f609507 for OlexSys, GUI svn.r6408)
;
_audit_update_record
;
2022-10-28 deposited with the CCDC.	2022-12-23 downloaded from the CCDC.
;
_cell_angle_alpha 90
_cell_angle_beta 90
_cell_angle_gamma 120
_cell_formula_units_Z 2
_cell_length_a 10.1198(13)
_cell_length_b 10.1198(13)
_cell_length_c 16.131(2)
_cell_measurement_reflns_used 9440
_cell_measurement_temperature 99.9
_cell_measurement_theta_max 28.396
_cell_measurement_theta_min 2.324
_cell_volume 1430.7(3)
_computing_cell_refinement 'SAINT v8.37A (Bruker, 2015)'
_computing_data_reduction 'SAINT v8.37A (Bruker, 2015)'
_computing_molecular_graphics 'Olex2 1.3 (Dolomanov et al., 2009)'
_computing_publication_material 'Olex2 1.3 (Dolomanov et al., 2009)'
_computing_structure_refinement 'SHELXL 2014/3 (Sheldrick, 2015)'
_computing_structure_solution 'SHELXS  (Sheldrick, 2008)'
_diffrn_ambient_temperature 99.9
_diffrn_measured_fraction_theta_full 0.998
_diffrn_measured_fraction_theta_max 0.998
_diffrn_measurement_device_type 'four circle diffractometer'
_diffrn_measurement_method '\w scans'
_diffrn_radiation_type MoK\a
_diffrn_radiation_wavelength 0.71073
_diffrn_reflns_av_R_equivalents 0.0667
_diffrn_reflns_av_unetI/netI 0.0300
_diffrn_reflns_Laue_measured_fraction_full 0.998
_diffrn_reflns_Laue_measured_fraction_max 0.998
_diffrn_reflns_limit_h_max 13
_diffrn_reflns_limit_h_min -13
_diffrn_reflns_limit_k_max 13
_diffrn_reflns_limit_k_min -13
_diffrn_reflns_limit_l_max 21
_diffrn_reflns_limit_l_min -19
_diffrn_reflns_number 24534
_diffrn_reflns_point_group_measured_fraction_full 0.993
_diffrn_reflns_point_group_measured_fraction_max 0.985
_diffrn_reflns_theta_full 25.242
_diffrn_reflns_theta_max 28.397
_diffrn_reflns_theta_min 2.324
_diffrn_source_current 1.0
_diffrn_source_power 0.05
_diffrn_source_voltage 50.0
_exptl_absorpt_coefficient_mu 0.982
_exptl_absorpt_correction_T_max 0.7899
_exptl_absorpt_correction_T_min 0.6526
_exptl_absorpt_correction_type multi-scan
_exptl_absorpt_process_details
;
SADABS-2014/5 (Bruker,2014/5) was used for absorption correction.
wR2(int) was 0.0926 before and 0.0646 after correction.
The Ratio of minimum to maximum transmission is 0.8262.
The \l/2 correction factor is 0.00150.
;
_exptl_crystal_colour 'dark red'
_exptl_crystal_density_diffrn 1.700
_exptl_crystal_description prismatic
_exptl_crystal_F_000 750
_exptl_crystal_preparation 'Magnetic properties'
_exptl_crystal_size_max 0.441
_exptl_crystal_size_mid 0.214
_exptl_crystal_size_min 0.194
_refine_diff_density_max 0.636
_refine_diff_density_min -0.542
_refine_diff_density_rms 0.068
_refine_ls_abs_structure_details
;
 Flack x determined using 1029 quotients [(I+)-(I-)]/[(I+)+(I-)]
 (Parsons, Flack and Wagner, Acta Cryst. B69 (2013) 249-259).
;
_refine_ls_abs_structure_Flack -0.004(13)
_refine_ls_extinction_coef 0.013(2)
_refine_ls_extinction_expression Fc^*^=kFc[1+0.001xFc^2^\l^3^/sin(2\q)]^-1/4^
_refine_ls_extinction_method SHELXL
_refine_ls_goodness_of_fit_ref 1.041
_refine_ls_hydrogen_treatment constr
_refine_ls_matrix_type full
_refine_ls_number_parameters 133
_refine_ls_number_reflns 2376
_refine_ls_number_restraints 1
_refine_ls_restrained_S_all 1.041
_refine_ls_R_factor_all 0.0381
_refine_ls_R_factor_gt 0.0316
_refine_ls_shift/su_max 0.000
_refine_ls_shift/su_mean 0.000
_refine_ls_structure_factor_coef Fsqd
_refine_ls_weighting_details 'w=1/[\s^2^(Fo^2^)+(0.0496P)^2^+0.8899P] where P=(Fo^2^+2Fc^2^)/3'
_refine_ls_weighting_scheme calc
_refine_ls_wR_factor_gt 0.0806
_refine_ls_wR_factor_ref 0.0828
_reflns_Friedel_coverage 0.908
_reflns_Friedel_fraction_full 0.987
_reflns_Friedel_fraction_max 0.971
_reflns_number_gt 2256
_reflns_number_total 2376
_reflns_threshold_expression 'I > 2\s(I)'
_cod_data_source_file d2cc06012d2.cif
_cod_data_source_block compound_1
_cod_depositor_comments 'Adding full bibliography for 7131143--7131144.cif.'
_cod_original_cell_volume 1430.7(4)
_cod_database_code 7131144
_shelxl_version_number 2014-3
_shelx_space_group_comment
;
The symmetry employed for this shelxl refinement is uniquely defined
by the following loop, which should always be used as a source of
symmetry information in preference to the above space-group names.
They are only intended as comments.
;
_shelx_estimated_absorpt_t_max 0.832
_shelx_estimated_absorpt_t_min 0.671
_olex2_refinement_description
;
1. Fixed Uiso
 At 1.2 times of:
  All C(H) groups
 At 1.5 times of:
  All C(H,H,H) groups
2. Uiso/Uaniso restraints and constraints
Uanis(O3) = Uanis(O3A)
Uanis(O4) = Uanis(O4A)
3. Others
 Fixed Sof: O3(0.16667) O4A(0.16667) O3A(0.5) O4(0.5)
4.a Aromatic/amide H refined with riding coordinates:
 C2(H2), C4(H4), C5(H5)
4.b Idealised Me refined as rotating group:
 C1(H1A,H1B,H1C), C6(H6A,H6B,H6C)
;
_olex2_submission_special_instructions 'No special instructions were received'

loop_
_space_group_symop_operation_xyz
'x, y, z'
'x-y, x, z+1/2'
'-y, x-y, z'
'-x, -y, z+1/2'
'-x+y, -x, z'
'y, -x+y, z+1/2'

loop_
_atom_site_label
_atom_site_type_symbol
_atom_site_fract_x
_atom_site_fract_y
_atom_site_fract_z
_atom_site_U_iso_or_equiv
_atom_site_adp_type
_atom_site_occupancy
_atom_site_site_symmetry_order
_atom_site_calc_flag
_atom_site_refinement_flags_posn
_atom_site_refinement_flags_adp
_atom_site_refinement_flags_occupancy
_atom_site_disorder_assembly
_atom_site_disorder_group
Co1 Co 0.6667 0.3333 0.30699(4) 0.01284(19) Uani 1 3 d S T P . .
S1 S 0.6667 0.3333 -0.02664(9) 0.0180(3) Uani 1 3 d S T P . .
P1 P 0.6667 0.3333 0.09218(9) 0.0126(3) Uani 1 3 d S T P . .
N1 N 0.6621(3) 0.1773(3) 0.13246(19) 0.0189(5) Uani 1 1 d . . . . .
N4 N 0.7183(3) -0.0269(3) 0.3906(2) 0.0199(5) Uani 1 1 d . . . . .
N3 N 0.7020(3) 0.1833(3) 0.38095(18) 0.0176(5) Uani 1 1 d . . . . .
C3 C 0.7011(3) 0.0690(4) 0.3394(2) 0.0161(6) Uani 1 1 d . . . . .
C1 C 0.6325(4) 0.0442(4) 0.0831(2) 0.0199(6) Uani 1 1 d . . . . .
H1A H 0.6212 0.0633 0.0246 0.030 Uiso 1 1 calc R U . . .
H1B H 0.5385 -0.0451 0.1025 0.030 Uiso 1 1 calc R U . . .
H1C H 0.7180 0.0253 0.0890 0.030 Uiso 1 1 calc R U . . .
N2 N 0.6789(3) 0.1733(3) 0.21686(17) 0.0159(5) Uani 1 1 d . . . . .
C2 C 0.6852(4) 0.0601(4) 0.24989(19) 0.0162(6) Uani 1 1 d . . . . .
H2 H 0.6798 -0.0217 0.2183 0.019 Uiso 1 1 calc R U . . .
C4 C 0.7185(4) 0.1574(4) 0.4630(2) 0.0214(6) Uani 1 1 d . . . . .
H4 H 0.7225 0.2198 0.5081 0.026 Uiso 1 1 calc R U . . .
C5 C 0.7283(4) 0.0282(4) 0.4697(2) 0.0224(7) Uani 1 1 d . . . . .
H5 H 0.7397 -0.0154 0.5194 0.027 Uiso 1 1 calc R U . . .
C6 C 0.7227(5) -0.1648(5) 0.3679(2) 0.0313(9) Uani 1 1 d . . . . .
H6A H 0.6184 -0.2515 0.3645 0.047 Uiso 1 1 calc R U . . .
H6B H 0.7797 -0.1857 0.4100 0.047 Uiso 1 1 calc R U . . .
H6C H 0.7731 -0.1497 0.3140 0.047 Uiso 1 1 calc R U . . .
Cl1 Cl 1.0000 0.0000 0.13945(11) 0.0189(3) Uani 1 3 d S T P . .
O2 O 1.0067(4) 0.1387(3) 0.1677(2) 0.0357(7) Uani 1 1 d . . . . .
O1 O 1.0000 0.0000 0.0503(3) 0.0273(9) Uani 1 3 d S T P . .
Cl2 Cl 0.3333 -0.3333 0.20974(10) 0.0231(3) Uani 1 3 d S T P . .
O3 O 0.3333 -0.3333 0.1262(9) 0.0365(13) Uani 0.5 3 d S T P A 1
O4A O 0.3333 -0.3333 0.2927(11) 0.064(2) Uani 0.5 3 d S T P A 2
O3A O 0.4807(7) -0.3043(7) 0.1749(5) 0.0365(13) Uani 0.5 1 d . . P A 2
O4 O 0.3340(11) -0.1992(11) 0.2429(6) 0.064(2) Uani 0.5 1 d . . P A 1

loop_
_atom_site_aniso_label
_atom_site_aniso_U_11
_atom_site_aniso_U_22
_atom_site_aniso_U_33
_atom_site_aniso_U_23
_atom_site_aniso_U_13
_atom_site_aniso_U_12
Co1 0.0139(2) 0.0139(2) 0.0108(3) 0.000 0.000 0.00694(12)
S1 0.0220(4) 0.0220(4) 0.0099(6) 0.000 0.000 0.0110(2)
P1 0.0136(4) 0.0136(4) 0.0105(6) 0.000 0.000 0.0068(2)
N1 0.0299(14) 0.0174(12) 0.0121(12) -0.0017(10) -0.0011(11) 0.0138(11)
N4 0.0194(13) 0.0235(14) 0.0214(13) 0.0077(11) 0.0042(11) 0.0141(11)
N3 0.0200(13) 0.0201(13) 0.0136(12) -0.0002(10) -0.0007(10) 0.0108(10)
C3 0.0158(13) 0.0188(14) 0.0166(14) 0.0039(12) 0.0017(11) 0.0108(11)
C1 0.0266(16) 0.0154(14) 0.0173(15) -0.0045(11) -0.0021(12) 0.0101(13)
N2 0.0214(12) 0.0166(12) 0.0124(13) 0.0003(9) 0.0002(9) 0.0115(10)
C2 0.0193(14) 0.0166(15) 0.0140(14) 0.0011(11) 0.0008(11) 0.0101(12)
C4 0.0211(15) 0.0272(17) 0.0151(15) 0.0023(13) -0.0029(12) 0.0115(14)
C5 0.0200(15) 0.0290(17) 0.0194(15) 0.0079(13) 0.0004(12) 0.0131(14)
C6 0.046(2) 0.033(2) 0.032(2) 0.0121(15) 0.0120(16) 0.0327(19)
Cl1 0.0181(3) 0.0181(3) 0.0203(6) 0.000 0.000 0.00907(17)
O2 0.0405(16) 0.0295(15) 0.0408(14) -0.0160(12) -0.0033(13) 0.0203(13)
O1 0.0289(14) 0.0289(14) 0.024(2) 0.000 0.000 0.0145(7)
Cl2 0.0229(4) 0.0229(4) 0.0234(8) 0.000 0.000 0.01145(19)
O3 0.0294(16) 0.0294(16) 0.051(3) 0.000 0.000 0.0147(8)
O4A 0.065(3) 0.065(3) 0.061(5) 0.000 0.000 0.0325(16)
O3A 0.0294(16) 0.0294(16) 0.051(3) 0.000 0.000 0.0147(8)
O4 0.065(3) 0.065(3) 0.061(5) 0.000 0.000 0.0325(16)

loop_
_atom_type_symbol
_atom_type_description
_atom_type_scat_dispersion_real
_atom_type_scat_dispersion_imag
_atom_type_scat_source
C C 0.0033 0.0016 'International Tables Vol C Tables 4.2.6.8 and 6.1.1.4'
H H 0.0000 0.0000 'International Tables Vol C Tables 4.2.6.8 and 6.1.1.4'
Cl Cl 0.1484 0.1585 'International Tables Vol C Tables 4.2.6.8 and 6.1.1.4'
Co Co 0.3494 0.9721 'International Tables Vol C Tables 4.2.6.8 and 6.1.1.4'
N N 0.0061 0.0033 'International Tables Vol C Tables 4.2.6.8 and 6.1.1.4'
O O 0.0106 0.0060 'International Tables Vol C Tables 4.2.6.8 and 6.1.1.4'
P P 0.1023 0.0942 'International Tables Vol C Tables 4.2.6.8 and 6.1.1.4'
S S 0.1246 0.1234 'International Tables Vol C Tables 4.2.6.8 and 6.1.1.4'

loop_
_geom_angle_atom_site_label_1
_geom_angle_atom_site_label_2
_geom_angle_atom_site_label_3
_geom_angle
_geom_angle_site_symmetry_1
_geom_angle_site_symmetry_3
_geom_angle_publ_flag
N3 Co1 N3 90.86(11) . 3_655 ?
N3 Co1 N3 90.86(11) . 5_665 ?
N3 Co1 N3 90.86(11) 3_655 5_665 ?
N3 Co1 N2 128.16(11) . 3_655 ?
N3 Co1 N2 75.70(10) 5_665 5_665 ?
N3 Co1 N2 138.05(11) . 5_665 ?
N3 Co1 N2 75.70(10) 3_655 3_655 ?
N3 Co1 N2 75.70(10) . . ?
N3 Co1 N2 128.16(11) 3_655 5_665 ?
N3 Co1 N2 138.05(11) 3_655 . ?
N3 Co1 N2 128.16(11) 5_665 . ?
N3 Co1 N2 138.05(11) 5_665 3_655 ?
N2 Co1 N2 81.94(11) . 5_665 ?
N2 Co1 N2 81.94(11) . 3_655 ?
N2 Co1 N2 81.94(11) 3_655 5_665 ?
N1 P1 S1 112.66(11) 3_655 . ?
N1 P1 S1 112.66(11) 5_665 . ?
N1 P1 S1 112.66(11) . . ?
N1 P1 N1 106.10(12) . 3_655 ?
N1 P1 N1 106.10(12) 3_655 5_665 ?
N1 P1 N1 106.10(12) . 5_665 ?
C1 N1 P1 123.4(2) . . ?
N2 N1 P1 117.6(2) . . ?
N2 N1 C1 118.9(3) . . ?
C3 N4 C5 106.6(3) . . ?
C3 N4 C6 127.5(3) . . ?
C5 N4 C6 125.9(3) . . ?
C3 N3 Co1 114.3(2) . . ?
C3 N3 C4 105.5(3) . . ?
C4 N3 Co1 140.0(2) . . ?
N4 C3 C2 127.9(3) . . ?
N3 C3 N4 111.6(3) . . ?
N3 C3 C2 120.5(3) . . ?
N1 C1 H1A 109.5 . . ?
N1 C1 H1B 109.5 . . ?
N1 C1 H1C 109.5 . . ?
H1A C1 H1B 109.5 . . ?
H1A C1 H1C 109.5 . . ?
H1B C1 H1C 109.5 . . ?
N1 N2 Co1 124.9(2) . . ?
C2 N2 Co1 114.9(2) . . ?
C2 N2 N1 119.7(3) . . ?
C3 C2 H2 123.0 . . ?
N2 C2 C3 114.1(3) . . ?
N2 C2 H2 123.0 . . ?
N3 C4 H4 125.3 . . ?
C5 C4 N3 109.4(3) . . ?
C5 C4 H4 125.3 . . ?
N4 C5 H5 126.6 . . ?
C4 C5 N4 106.9(3) . . ?
C4 C5 H5 126.6 . . ?
N4 C6 H6A 109.5 . . ?
N4 C6 H6B 109.5 . . ?
N4 C6 H6C 109.5 . . ?
H6A C6 H6B 109.5 . . ?
H6A C6 H6C 109.5 . . ?
H6B C6 H6C 109.5 . . ?
O2 Cl1 O2 110.54(16) 3_645 5_765 ?
O2 Cl1 O2 110.54(16) 5_765 . ?
O2 Cl1 O2 110.53(16) 3_645 . ?
O1 Cl1 O2 108.39(16) . . ?
O1 Cl1 O2 108.38(16) . 3_645 ?
O1 Cl1 O2 108.38(16) . 5_765 ?
O3 Cl2 O4 111.6(4) . 3_545 ?
O3 Cl2 O4 111.6(4) . . ?
O3 Cl2 O4 111.6(4) . 5_655 ?
O4A Cl2 O3A 112.3(3) . 5_655 ?
O4A Cl2 O3A 112.3(3) . . ?
O4A Cl2 O3A 112.3(3) . 3_545 ?
O3A Cl2 O3A 106.5(3) 5_655 . ?
O3A Cl2 O3A 106.5(3) 3_545 . ?
O3A Cl2 O3A 106.5(3) 3_545 5_655 ?
O4 Cl2 O4 107.3(4) . 5_655 ?
O4 Cl2 O4 107.3(4) 3_545 5_655 ?
O4 Cl2 O4 107.3(4) . 3_545 ?

loop_
_geom_bond_atom_site_label_1
_geom_bond_atom_site_label_2
_geom_bond_distance
_geom_bond_site_symmetry_2
_geom_bond_publ_flag
Co1 N3 2.098(3) . ?
Co1 N3 2.098(3) 3_655 ?
Co1 N3 2.098(3) 5_665 ?
Co1 N2 2.225(3) . ?
Co1 N2 2.225(3) 5_665 ?
Co1 N2 2.225(3) 3_655 ?
S1 P1 1.917(2) . ?
P1 N1 1.686(3) 3_655 ?
P1 N1 1.686(3) . ?
P1 N1 1.686(3) 5_665 ?
N1 C1 1.461(4) . ?
N1 N2 1.375(4) . ?
N4 C3 1.350(4) . ?
N4 C5 1.376(5) . ?
N4 C6 1.466(4) . ?
N3 C3 1.333(4) . ?
N3 C4 1.376(4) . ?
C3 C2 1.450(4) . ?
C1 H1A 0.9800 . ?
C1 H1B 0.9800 . ?
C1 H1C 0.9800 . ?
N2 C2 1.293(4) . ?
C2 H2 0.9500 . ?
C4 H4 0.9500 . ?
C4 C5 1.363(5) . ?
C5 H5 0.9500 . ?
C6 H6A 0.9800 . ?
C6 H6B 0.9800 . ?
C6 H6C 0.9800 . ?
Cl1 O2 1.444(3) 5_765 ?
Cl1 O2 1.444(3) . ?
Cl1 O2 1.444(3) 3_645 ?
Cl1 O1 1.437(5) . ?
Cl2 O3 1.348(14) . ?
Cl2 O4A 1.338(18) . ?
Cl2 O3A 1.479(7) 5_655 ?
Cl2 O3A 1.479(7) 3_545 ?
Cl2 O3A 1.479(7) . ?
Cl2 O4 1.456(10) 5_655 ?
Cl2 O4 1.456(10) . ?
Cl2 O4 1.456(10) 3_545 ?

loop_
_geom_torsion_atom_site_label_1
_geom_torsion_atom_site_label_2
_geom_torsion_atom_site_label_3
_geom_torsion_atom_site_label_4
_geom_torsion
_geom_torsion_site_symmetry_1
_geom_torsion_site_symmetry_2
_geom_torsion_site_symmetry_3
_geom_torsion_site_symmetry_4
_geom_torsion_publ_flag
Co1 N3 C3 N4 -177.5(2) . . . . ?
Co1 N3 C3 C2 3.3(4) . . . . ?
Co1 N3 C4 C5 175.7(3) . . . . ?
Co1 N2 C2 C3 -6.9(4) . . . . ?
S1 P1 N1 C1 -10.8(3) . . . . ?
S1 P1 N1 N2 172.90(19) . . . . ?
P1 N1 N2 Co1 12.5(3) . . . . ?
P1 N1 N2 C2 -175.9(2) . . . . ?
N1 P1 N1 C1 112.9(3) 5_665 . . . ?
N1 P1 N1 C1 -134.5(3) 3_655 . . . ?
N1 P1 N1 N2 -63.4(2) 5_665 . . . ?
N1 P1 N1 N2 49.2(2) 3_655 . . . ?
N1 N2 C2 C3 -179.3(3) . . . . ?
N4 C3 C2 N2 -176.4(3) . . . . ?
N3 C3 C2 N2 2.7(4) . . . . ?
N3 C4 C5 N4 0.2(4) . . . . ?
C3 N4 C5 C4 -0.7(4) . . . . ?
C3 N3 C4 C5 0.4(4) . . . . ?
C1 N1 N2 Co1 -164.0(2) . . . . ?
C1 N1 N2 C2 7.6(4) . . . . ?
C4 N3 C3 N4 -0.8(4) . . . . ?
C4 N3 C3 C2 179.9(3) . . . . ?
C5 N4 C3 N3 1.0(4) . . . . ?
C5 N4 C3 C2 -179.9(3) . . . . ?
C6 N4 C3 N3 179.9(3) . . . . ?
C6 N4 C3 C2 -0.9(6) . . . . ?
C6 N4 C5 C4 -179.7(3) . . . . ?
